data_1529457
loop_
_publ_author_name
'Lu, Yuanyuan'
'Xue, Yongbo'
'Liu, Junjun'
'Yao, Guangmin'
'Li, Dongyan'
'Sun, Bin'
'Zhang, Jinwen'
'Liu, Yanfei'
'Qi, Changxing'
'Xiang, Ming'
'Luo, Zengwei'
'Du, Guang'
'Zhang, Yonghui'

_publ_section_title
;
 (+-)-Acortatarinowins A-F, Norlignan, Neolignan, and Lignan Enantiomers
 from Acorus tatarinowii.
;
_journal_issue 9
_journal_name_full 'Journal of natural products'
_journal_page_first 2205
_journal_page_last 2214
_journal_paper_doi 10.1021/acs.jnatprod.5b00328
_journal_volume 78
_journal_year 2015
_chemical_absolute_configuration ad
_chemical_formula_moiety 'C22 H26 O6'
_chemical_formula_sum 'C22 H26 O6'
_chemical_formula_weight 386.43
_chemical_name_systematic
; 
 ? 
;
_space_group_IT_number 4
_symmetry_cell_setting monoclinic
_symmetry_space_group_name_Hall 'P 2yb'
_symmetry_space_group_name_H-M 'P 1 21 1'
_atom_sites_solution_hydrogens geom
_atom_sites_solution_primary direct
_atom_sites_solution_secondary difmap
_audit_creation_method SHELXL-97
_cell_angle_alpha 90.00
_cell_angle_beta 116.7530(10)
_cell_angle_gamma 90.00
_cell_formula_units_Z 8
_cell_length_a 11.4215(3)
_cell_length_b 32.7681(9)
_cell_length_c 11.5118(3)
_cell_measurement_reflns_used 9946
_cell_measurement_temperature 100(2)
_cell_measurement_theta_max 69.15
_cell_measurement_theta_min 2.70
_cell_volume 3847.22(18)
_computing_cell_refinement 'Bruker SAINT'
_computing_data_collection 'Bruker APEX2'
_computing_data_reduction 'Bruker SAINT'
_computing_molecular_graphics 'Bruker SHELXTL'
_computing_publication_material 'Bruker SHELXTL'
_computing_structure_refinement 'SHELXL-97 (Sheldrick, 2008)'
_computing_structure_solution 'SHELXS-97 (Sheldrick, 2008)'
_diffrn_ambient_temperature 100(2)
_diffrn_measured_fraction_theta_full 0.958
_diffrn_measured_fraction_theta_max 0.958
_diffrn_measurement_device_type 'Bruker APEX-II CCD'
_diffrn_measurement_method '\f and \w scans'
_diffrn_radiation_monochromator graphite
_diffrn_radiation_source 'fine-focus sealed tube'
_diffrn_radiation_type CuK\a
_diffrn_radiation_wavelength 1.54178
_diffrn_reflns_av_R_equivalents 0.0503
_diffrn_reflns_av_sigmaI/netI 0.0547
_diffrn_reflns_limit_h_max 13
_diffrn_reflns_limit_h_min -13
_diffrn_reflns_limit_k_max 39
_diffrn_reflns_limit_k_min -38
_diffrn_reflns_limit_l_max 13
_diffrn_reflns_limit_l_min -13
_diffrn_reflns_number 36005
_diffrn_reflns_theta_full 69.59
_diffrn_reflns_theta_max 69.59
_diffrn_reflns_theta_min 2.70
_exptl_absorpt_coefficient_mu 0.794
_exptl_absorpt_correction_T_max 0.7909
_exptl_absorpt_correction_T_min 0.5763
_exptl_absorpt_correction_type multi-scan
_exptl_absorpt_process_details sadabs
_exptl_crystal_colour colourless
_exptl_crystal_density_diffrn 1.334
_exptl_crystal_density_method 'not measured'
_exptl_crystal_description prism
_exptl_crystal_F_000 1648
_exptl_crystal_size_max 0.78
_exptl_crystal_size_mid 0.46
_exptl_crystal_size_min 0.31
_refine_diff_density_max 0.355
_refine_diff_density_min -0.587
_refine_diff_density_rms 0.114
_refine_ls_abs_structure_details 'Flack H D (1983), Acta Cryst. A39, 876-881'
_refine_ls_abs_structure_Flack 0.15(9)
_refine_ls_extinction_method none
_refine_ls_goodness_of_fit_ref 1.039
_refine_ls_hydrogen_treatment constr
_refine_ls_matrix_type full
_refine_ls_number_parameters 1025
_refine_ls_number_reflns 12410
_refine_ls_number_restraints 1
_refine_ls_restrained_S_all 1.039
_refine_ls_R_factor_all 0.0553
_refine_ls_R_factor_gt 0.0552
_refine_ls_shift/su_max 0.001
_refine_ls_shift/su_mean 0.000
_refine_ls_structure_factor_coef Fsqd
_refine_ls_weighting_details 'calc w=1/[\s^2^(Fo^2^)+(0.1125P)^2^+0.3818P] where P=(Fo^2^+2Fc^2^)/3'
_refine_ls_weighting_scheme calc
_refine_ls_wR_factor_gt 0.1370
_refine_ls_wR_factor_ref 0.1377
_reflns_number_gt 12335
_reflns_number_total 12410
_reflns_threshold_expression >2sigma(I)
_cod_data_source_file np5b00328_si_002.cif
_cod_data_source_block cu_zyh_lyy15122_0m
_cod_depositor_comments
;
The following automatic conversions were performed:

'_symmetry_cell_setting' value 'Monoclinic' changed to 'monoclinic'
according to
/usr/data/users/saulius/crontab/automatic-downloads/rss-feeds/ACS/lib/dictionaries/cif_core.dic
dictionary named 'cif_core.dic' version 2.4.2 from 2011-04-26.

Automatic conversion script
Id: cif_fix_values 3271 2015-04-21 07:52:19Z andrius 

 Adding full bibliography for 1529457.cif.
;
_cod_original_sg_symbol_H-M 'P 21'
_cod_database_code 1529457

loop_
_symmetry_equiv_pos_as_xyz
'x, y, z'
'-x, y+1/2, -z'

loop_
_atom_site_label
_atom_site_type_symbol
_atom_site_fract_x
_atom_site_fract_y
_atom_site_fract_z
_atom_site_U_iso_or_equiv
_atom_site_adp_type
_atom_site_occupancy
_atom_site_symmetry_multiplicity
_atom_site_calc_flag
_atom_site_refinement_flags
O1 O 0.34543(15) 0.77206(5) 0.63423(16) 0.0246(3) Uani 1 1 d .
O2 O 0.44461(17) 1.16396(5) 0.65976(15) 0.0281(4) Uani 1 1 d .
O6 O 0.71126(14) 0.92171(5) 0.67263(14) 0.0218(3) Uani 1 1 d .
O4 O 0.59157(15) 1.00914(5) 0.42695(14) 0.0218(3) Uani 1 1 d .
O5 O 0.33043(16) 1.13384(5) 0.43191(14) 0.0250(3) Uani 1 1 d .
O3 O 0.52190(15) 0.75914(5) 0.55852(16) 0.0256(3) Uani 1 1 d .
O7 O 0.43302(16) 1.15966(5) 0.14651(14) 0.0245(3) Uani 1 1 d .
O8 O 0.33687(15) 0.76879(5) 0.11315(15) 0.0238(3) Uani 1 1 d .
O9 O 0.31125(14) 1.13388(5) -0.08974(14) 0.0208(3) Uani 1 1 d .
O10 O 0.52222(15) 1.00102(5) -0.12376(13) 0.0200(3) Uani 1 1 d .
O11 O 0.70004(14) 0.91011(5) 0.10519(15) 0.0213(3) Uani 1 1 d .
O12 O 0.50546(15) 0.76223(5) 0.02295(16) 0.0237(3) Uani 1 1 d .
O13 O 0.18363(15) 0.69192(5) 0.45105(15) 0.0233(3) Uani 1 1 d .
O14 O 0.05205(15) 0.30063(5) 0.28669(14) 0.0235(3) Uani 1 1 d .
O15 O 0.02761(16) 0.69798(5) 0.55662(16) 0.0255(3) Uani 1 1 d .
O16 O 0.04595(14) 0.52435(5) 0.64001(14) 0.0228(3) Uani 1 1 d .
O17 O -0.22078(14) 0.45520(5) 0.39442(14) 0.0218(3) Uani 1 1 d .
O18 O 0.18079(15) 0.32101(5) 0.52809(14) 0.0228(3) Uani 1 1 d .
O19 O -0.03011(15) -0.19811(5) 0.22729(14) 0.0229(3) Uani 1 1 d .
O20 O -0.17809(15) 0.18773(5) 0.04749(16) 0.0249(3) Uani 1 1 d .
O21 O -0.15574(15) -0.17110(5) -0.00635(14) 0.0219(3) Uani 1 1 d .
O22 O 0.27118(14) -0.04178(5) 0.17814(15) 0.0234(3) Uani 1 1 d .
O23 O 0.05164(19) 0.02889(5) -0.10192(16) 0.0336(4) Uani 1 1 d .
O24 O -0.01690(15) 0.19721(5) -0.04959(16) 0.0250(3) Uani 1 1 d .
C11 C 0.2551(2) 0.77742(7) 0.6869(2) 0.0245(5) Uani 1 1 d .
H11A H 0.3014 0.7883 0.7754 0.037 Uiso 1 1 calc R
H11B H 0.2156 0.7511 0.6892 0.037 Uiso 1 1 calc R
H11C H 0.1863 0.7965 0.6325 0.037 Uiso 1 1 calc R
C4 C 0.4015(2) 0.80614(7) 0.61443(19) 0.0188(4) Uani 1 1 d .
C5 C 0.3703(2) 0.84620(7) 0.63048(18) 0.0190(4) Uani 1 1 d .
H5 H 0.3052 0.8513 0.6587 0.023 Uiso 1 1 calc R
C6 C 0.4340(2) 0.87903(7) 0.60525(19) 0.0194(4) Uani 1 1 d .
H6 H 0.4100 0.9062 0.6139 0.023 Uiso 1 1 calc R
C1 C 0.5317(2) 0.87208(7) 0.56781(19) 0.0183(4) Uani 1 1 d .
C7 C 0.6122(2) 0.90615(7) 0.5497(2) 0.0189(4) Uani 1 1 d .
H7 H 0.6571 0.8952 0.4992 0.023 Uiso 1 1 calc R
C8 C 0.53593(19) 0.94450(6) 0.48083(18) 0.0176(4) Uani 1 1 d .
H8 H 0.4408 0.9387 0.4252 0.021 Uiso 1 1 calc R
C8' C 0.55757(19) 0.97513(6) 0.59120(18) 0.0172(4) Uani 1 1 d .
H8' H 0.4730 0.9827 0.5917 0.021 Uiso 1 1 calc R
C7' C 0.62321(19) 1.01252(6) 0.56190(19) 0.0184(4) Uani 1 1 d .
H7' H 0.7204 1.0102 0.6146 0.022 Uiso 1 1 calc R
C1' C 0.5798(2) 1.05340(7) 0.5887(2) 0.0202(4) Uani 1 1 d .
C2' C 0.4733(2) 1.07383(7) 0.4929(2) 0.0200(4) Uani 1 1 d .
H2' H 0.4292 1.0624 0.4082 0.024 Uiso 1 1 calc R
C3' C 0.4306(2) 1.11076(7) 0.5194(2) 0.0196(4) Uani 1 1 d .
C4' C 0.4940(2) 1.12743(7) 0.6457(2) 0.0217(4) Uani 1 1 d .
C11' C 0.5069(3) 1.18292(8) 0.7851(2) 0.0311(5) Uani 1 1 d .
H11D H 0.4973 1.1654 0.8493 0.047 Uiso 1 1 calc R
H11E H 0.4657 1.2094 0.7817 0.047 Uiso 1 1 calc R
H11F H 0.6002 1.1869 0.8099 0.047 Uiso 1 1 calc R
C9' C 0.6472(2) 0.95194(7) 0.71364(19) 0.0214(4) Uani 1 1 d .
H9'1 H 0.7122 0.9706 0.7782 0.026 Uiso 1 1 calc R
H9'2 H 0.5957 0.9389 0.7534 0.026 Uiso 1 1 calc R
C9 C 0.5985(2) 0.96648(6) 0.4052(2) 0.0213(4) Uani 1 1 d .
H9A H 0.6909 0.9578 0.4368 0.026 Uiso 1 1 calc R
H9B H 0.5502 0.9601 0.3112 0.026 Uiso 1 1 calc R
C10' C 0.2594(2) 1.11801(7) 0.3048(2) 0.0241(4) Uani 1 1 d .
H10A H 0.3192 1.1134 0.2662 0.036 Uiso 1 1 calc R
H10B H 0.1914 1.1375 0.2514 0.036 Uiso 1 1 calc R
H10C H 0.2183 1.0921 0.3087 0.036 Uiso 1 1 calc R
C5' C 0.5992(2) 1.10713(7) 0.7404(2) 0.0260(5) Uani 1 1 d .
H5' H 0.6426 1.1182 0.8256 0.031 Uiso 1 1 calc R
C6' C 0.6424(2) 1.07033(7) 0.7121(2) 0.0243(4) Uani 1 1 d .
H6' H 0.7156 1.0567 0.7782 0.029 Uiso 1 1 calc R
C2 C 0.56292(19) 0.83204(7) 0.55073(19) 0.0180(4) Uani 1 1 d .
H2 H 0.6291 0.8271 0.5240 0.022 Uiso 1 1 calc R
C3 C 0.4979(2) 0.79937(7) 0.57256(19) 0.0193(4) Uani 1 1 d .
C10 C 0.6205(3) 0.75068(8) 0.5192(3) 0.0366(6) Uani 1 1 d .
H10D H 0.5966 0.7632 0.4342 0.055 Uiso 1 1 calc R
H10E H 0.6289 0.7211 0.5131 0.055 Uiso 1 1 calc R
H10F H 0.7043 0.7620 0.5833 0.055 Uiso 1 1 calc R
C23 C 0.5069(3) 1.17692(8) 0.2730(2) 0.0293(5) Uani 1 1 d .
H23A H 0.5094 1.1576 0.3392 0.044 Uiso 1 1 calc R
H23B H 0.4655 1.2024 0.2799 0.044 Uiso 1 1 calc R
H23C H 0.5965 1.1826 0.2868 0.044 Uiso 1 1 calc R
C24 C 0.4806(2) 1.12421(7) 0.1207(2) 0.0192(4) Uani 1 1 d .
C25 C 0.4141(2) 1.11037(7) -0.0093(2) 0.0181(4) Uani 1 1 d .
C26 C 0.45764(19) 1.07535(7) -0.04556(19) 0.0177(4) Uani 1 1 d .
H26 H 0.4135 1.0662 -0.1331 0.021 Uiso 1 1 calc R
C27 C 0.56445(19) 1.05351(6) 0.04351(19) 0.0169(4) Uani 1 1 d .
C28 C 0.61535(19) 1.01642(7) 0.00007(19) 0.0190(4) Uani 1 1 d .
H28 H 0.6975 1.0242 -0.0053 0.023 Uiso 1 1 calc R
C29 C 0.64393(18) 0.97935(6) 0.09135(18) 0.0166(4) Uani 1 1 d .
H29 H 0.6650 0.9881 0.1819 0.020 Uiso 1 1 calc R
C30 C 0.51543(18) 0.95419(6) 0.02989(18) 0.0168(4) Uani 1 1 d .
H30 H 0.4702 0.9542 0.0868 0.020 Uiso 1 1 calc R
C31 C 0.5625(2) 0.91090(7) 0.01750(19) 0.0182(4) Uani 1 1 d .
H31 H 0.5524 0.9078 -0.0730 0.022 Uiso 1 1 calc R
C32 C 0.4967(2) 0.87485(7) 0.04543(18) 0.0177(4) Uani 1 1 d .
C33 C 0.52995(19) 0.83597(7) 0.01793(19) 0.0179(4) Uani 1 1 d .
H33 H 0.5896 0.8335 -0.0185 0.021 Uiso 1 1 calc R
C34 C 0.4766(2) 0.80116(7) 0.04341(19) 0.0190(4) Uani 1 1 d .
C35 C 0.38658(19) 0.80476(7) 0.09531(19) 0.0184(4) Uani 1 1 d .
C36 C 0.2508(2) 0.77108(7) 0.1718(2) 0.0238(4) Uani 1 1 d .
H36A H 0.2995 0.7806 0.2617 0.036 Uiso 1 1 calc R
H36B H 0.2142 0.7440 0.1713 0.036 Uiso 1 1 calc R
H36C H 0.1795 0.7902 0.1228 0.036 Uiso 1 1 calc R
C37 C 0.5866(2) 1.10252(7) 0.2093(2) 0.0215(4) Uani 1 1 d .
H37 H 0.6314 1.1116 0.2969 0.026 Uiso 1 1 calc R
C38 C 0.6284(2) 1.06724(7) 0.1709(2) 0.0219(4) Uani 1 1 d .
H38 H 0.7015 1.0525 0.2328 0.026 Uiso 1 1 calc R
C39 C 0.2368(2) 1.11940(8) -0.2195(2) 0.0259(5) Uani 1 1 d .
H39A H 0.2938 1.1171 -0.2622 0.039 Uiso 1 1 calc R
H39B H 0.1655 1.1386 -0.2679 0.039 Uiso 1 1 calc R
H39C H 0.2000 1.0925 -0.2174 0.039 Uiso 1 1 calc R
C40 C 0.4324(2) 0.97568(6) -0.10001(19) 0.0205(4) Uani 1 1 d .
H40A H 0.3906 0.9555 -0.1707 0.025 Uiso 1 1 calc R
H40B H 0.3631 0.9925 -0.0943 0.025 Uiso 1 1 calc R
C41 C 0.74616(19) 0.94952(6) 0.09074(19) 0.0205(4) Uani 1 1 d .
H41A H 0.7525 0.9513 0.0079 0.025 Uiso 1 1 calc R
H41B H 0.8334 0.9552 0.1637 0.025 Uiso 1 1 calc R
C42 C 0.4111(2) 0.87797(7) 0.0995(2) 0.0202(4) Uani 1 1 d .
H42 H 0.3897 0.9041 0.1203 0.024 Uiso 1 1 calc R
C43 C 0.3556(2) 0.84301(7) 0.1240(2) 0.0213(4) Uani 1 1 d .
H43 H 0.2962 0.8456 0.1607 0.026 Uiso 1 1 calc R
C44 C 0.6032(2) 0.75724(7) -0.0205(3) 0.0295(5) Uani 1 1 d .
H44A H 0.5719 0.7689 -0.1078 0.044 Uiso 1 1 calc R
H44B H 0.6213 0.7281 -0.0232 0.044 Uiso 1 1 calc R
H44C H 0.6836 0.7712 0.0395 0.044 Uiso 1 1 calc R
C45 C 0.2717(2) 0.68992(7) 0.3953(2) 0.0246(4) Uani 1 1 d .
H45A H 0.3369 0.6686 0.4388 0.037 Uiso 1 1 calc R
H45B H 0.3160 0.7163 0.4061 0.037 Uiso 1 1 calc R
H45C H 0.2229 0.6835 0.3025 0.037 Uiso 1 1 calc R
C46 C 0.1288(2) 0.65634(7) 0.4630(2) 0.0193(4) Uani 1 1 d .
C47 C 0.1473(2) 0.61847(7) 0.4186(2) 0.0217(4) Uani 1 1 d .
H47 H 0.2003 0.6163 0.3747 0.026 Uiso 1 1 calc R
C48 C 0.0879(2) 0.58373(7) 0.4385(2) 0.0216(4) Uani 1 1 d .
H48 H 0.0984 0.5582 0.4053 0.026 Uiso 1 1 calc R
C49 C 0.0135(2) 0.58593(6) 0.50629(19) 0.0179(4) Uani 1 1 d .
C50 C -0.04807(19) 0.54896(7) 0.5354(2) 0.0195(4) Uani 1 1 d .
H50 H -0.1161 0.5586 0.5612 0.023 Uiso 1 1 calc R
C51 C -0.11282(19) 0.51870(6) 0.42258(19) 0.0187(4) Uani 1 1 d .
H51 H -0.1350 0.5317 0.3366 0.022 Uiso 1 1 calc R
C52 C -0.01187(19) 0.48377(6) 0.45344(18) 0.0171(4) Uani 1 1 d .
H52 H 0.0161 0.4806 0.3832 0.020 Uiso 1 1 calc R
C53 C -0.0851(2) 0.44563(6) 0.46495(19) 0.0185(4) Uani 1 1 d .
H53 H -0.0634 0.4415 0.5585 0.022 Uiso 1 1 calc R
C54 C -0.0536(2) 0.40696(7) 0.4132(2) 0.0186(4) Uani 1 1 d .
C55 C -0.1198(2) 0.39673(7) 0.2832(2) 0.0219(4) Uani 1 1 d .
H55 H -0.1880 0.4139 0.2247 0.026 Uiso 1 1 calc R
C56 C -0.0868(2) 0.36118(7) 0.2376(2) 0.0218(4) Uani 1 1 d .
H56 H -0.1340 0.3540 0.1484 0.026 Uiso 1 1 calc R
C57 C 0.0136(2) 0.33650(7) 0.3207(2) 0.0194(4) Uani 1 1 d .
C58 C -0.0242(2) 0.28674(7) 0.1573(2) 0.0262(5) Uani 1 1 d .
H58A H -0.1157 0.2837 0.1408 0.039 Uiso 1 1 calc R
H58B H 0.0095 0.2604 0.1456 0.039 Uiso 1 1 calc R
H58C H -0.0191 0.3066 0.0962 0.039 Uiso 1 1 calc R
C59 C 0.04737(19) 0.65923(7) 0.52454(19) 0.0183(4) Uani 1 1 d .
C60 C -0.0724(2) 0.70314(8) 0.5967(3) 0.0304(5) Uani 1 1 d .
H60A H -0.1543 0.6912 0.5314 0.046 Uiso 1 1 calc R
H60B H -0.0855 0.7323 0.6057 0.046 Uiso 1 1 calc R
H60C H -0.0464 0.6895 0.6805 0.046 Uiso 1 1 calc R
C61 C -0.0068(2) 0.62441(7) 0.54824(19) 0.0186(4) Uani 1 1 d .
H61 H -0.0585 0.6265 0.5935 0.022 Uiso 1 1 calc R
C62 C 0.1018(2) 0.49700(7) 0.5814(2) 0.0204(4) Uani 1 1 d .
H62A H 0.1417 0.4731 0.6383 0.024 Uiso 1 1 calc R
H62B H 0.1701 0.5110 0.5656 0.024 Uiso 1 1 calc R
C63 C -0.2310(2) 0.49709(7) 0.4235(2) 0.0211(4) Uani 1 1 d .
H63A H -0.2294 0.4997 0.5099 0.025 Uiso 1 1 calc R
H63B H -0.3137 0.5091 0.3572 0.025 Uiso 1 1 calc R
C64 C 0.08426(19) 0.34717(7) 0.45331(19) 0.0181(4) Uani 1 1 d .
C65 C 0.2558(2) 0.33137(8) 0.6624(2) 0.0270(5) Uani 1 1 d .
H65A H 0.2911 0.3590 0.6695 0.040 Uiso 1 1 calc R
H65B H 0.3283 0.3120 0.7036 0.040 Uiso 1 1 calc R
H65C H 0.1995 0.3302 0.7061 0.040 Uiso 1 1 calc R
C66 C 0.04851(19) 0.38217(6) 0.49798(19) 0.0179(4) Uani 1 1 d .
H66 H 0.0942 0.3893 0.5874 0.022 Uiso 1 1 calc R
C67 C 0.0407(2) -0.21447(7) 0.3550(2) 0.0267(5) Uani 1 1 d .
H67A H 0.1322 -0.2189 0.3734 0.040 Uiso 1 1 calc R
H67B H 0.0013 -0.2405 0.3609 0.040 Uiso 1 1 calc R
H67C H 0.0372 -0.1952 0.4186 0.040 Uiso 1 1 calc R
C68 C 0.0143(2) -0.16185(7) 0.2027(2) 0.0186(4) Uani 1 1 d .
C69 C -0.05349(19) -0.14772(6) 0.07350(19) 0.0174(4) Uani 1 1 d .
C70 C -0.0098(2) -0.11281(7) 0.03704(19) 0.0184(4) Uani 1 1 d .
H70 H -0.0534 -0.1037 -0.0506 0.022 Uiso 1 1 calc R
C71 C 0.0976(2) -0.09082(6) 0.1276(2) 0.0182(4) Uani 1 1 d .
C72 C 0.1429(2) -0.05313(7) 0.0834(2) 0.0198(4) Uani 1 1 d .
H72 H 0.1456 -0.0593 -0.0004 0.024 Uiso 1 1 calc R
C73 C 0.0574(2) -0.01456(7) 0.0648(2) 0.0230(4) Uani 1 1 d .
H73 H 0.0017 -0.0175 0.1109 0.028 Uiso 1 1 calc R
C74 C 0.1571(2) 0.02026(7) 0.1239(2) 0.0217(4) Uani 1 1 d .
H74 H 0.1565 0.0315 0.2043 0.026 Uiso 1 1 calc R
C75 C 0.1163(2) 0.05254(7) 0.0156(2) 0.0241(5) Uani 1 1 d .
H75 H 0.1975 0.0648 0.0177 0.029 Uiso 1 1 calc R
C76 C 0.0311(2) 0.08672(7) 0.02385(19) 0.0191(4) Uani 1 1 d .
C77 C -0.0527(2) 0.08224(7) 0.0806(2) 0.0201(4) Uani 1 1 d .
H77 H -0.0606 0.0564 0.1136 0.024 Uiso 1 1 calc R
C78 C -0.1254(2) 0.11523(7) 0.0897(2) 0.0202(4) Uani 1 1 d .
H78 H -0.1834 0.1116 0.1276 0.024 Uiso 1 1 calc R
C79 C -0.1131(2) 0.15369(7) 0.0430(2) 0.0195(4) Uani 1 1 d .
C80 C -0.2651(2) 0.18448(8) 0.1044(2) 0.0271(5) Uani 1 1 d .
H80A H -0.3277 0.1624 0.0622 0.041 Uiso 1 1 calc R
H80B H -0.3127 0.2102 0.0928 0.041 Uiso 1 1 calc R
H80C H -0.2150 0.1786 0.1974 0.041 Uiso 1 1 calc R
C81 C -0.2351(2) -0.15500(7) -0.1336(2) 0.0229(4) Uani 1 1 d .
H81A H -0.2745 -0.1292 -0.1263 0.034 Uiso 1 1 calc R
H81B H -0.3046 -0.1745 -0.1838 0.034 Uiso 1 1 calc R
H81C H -0.1804 -0.1503 -0.1780 0.034 Uiso 1 1 calc R
C82 C 0.2869(2) 0.00011(7) 0.1527(2) 0.0244(4) Uani 1 1 d .
H82A H 0.3060 0.0025 0.0772 0.029 Uiso 1 1 calc R
H82B H 0.3593 0.0129 0.2293 0.029 Uiso 1 1 calc R
C83 C -0.0245(2) -0.00106(8) -0.0761(2) 0.0317(5) Uani 1 1 d .
H83A H -0.0431 -0.0246 -0.1359 0.038 Uiso 1 1 calc R
H83B H -0.1089 0.0108 -0.0877 0.038 Uiso 1 1 calc R
C84 C -0.0268(2) 0.15832(7) -0.01192(19) 0.0192(4) Uani 1 1 d .
C85 C 0.0789(2) 0.20453(8) -0.0940(3) 0.0312(5) Uani 1 1 d .
H85A H 0.1646 0.1949 -0.0286 0.047 Uiso 1 1 calc R
H85B H 0.0835 0.2339 -0.1082 0.047 Uiso 1 1 calc R
H85C H 0.0547 0.1899 -0.1758 0.047 Uiso 1 1 calc R
C86 C 0.0429(2) 0.12536(7) -0.02269(19) 0.0193(4) Uani 1 1 d .
H86 H 0.0996 0.1288 -0.0621 0.023 Uiso 1 1 calc R
C87 C 0.1592(2) -0.10388(7) 0.2551(2) 0.0211(4) Uani 1 1 d .
H87 H 0.2297 -0.0885 0.3179 0.025 Uiso 1 1 calc R
C88 C 0.1185(2) -0.13967(7) 0.2924(2) 0.0225(4) Uani 1 1 d .
H88 H 0.1628 -0.1488 0.3800 0.027 Uiso 1 1 calc R

loop_
_atom_site_aniso_label
_atom_site_aniso_U_11
_atom_site_aniso_U_22
_atom_site_aniso_U_33
_atom_site_aniso_U_23
_atom_site_aniso_U_13
_atom_site_aniso_U_12
O1 0.0280(7) 0.0217(8) 0.0248(8) 0.0032(6) 0.0124(6) -0.0018(6)
O2 0.0465(9) 0.0217(8) 0.0119(7) -0.0038(6) 0.0094(7) -0.0011(7)
O6 0.0227(7) 0.0196(7) 0.0164(7) 0.0031(6) 0.0029(6) 0.0022(6)
O4 0.0316(8) 0.0197(7) 0.0126(7) 0.0051(6) 0.0086(6) 0.0023(6)
O5 0.0347(8) 0.0217(8) 0.0102(7) -0.0014(6) 0.0027(6) 0.0049(7)
O3 0.0298(8) 0.0159(7) 0.0318(8) -0.0026(7) 0.0145(7) -0.0017(6)
O7 0.0366(8) 0.0213(8) 0.0107(7) -0.0016(6) 0.0064(6) 0.0021(7)
O8 0.0292(7) 0.0188(7) 0.0253(8) 0.0034(6) 0.0139(7) 0.0000(6)
O9 0.0256(7) 0.0218(7) 0.0086(7) -0.0007(6) 0.0020(6) 0.0026(6)
O10 0.0294(7) 0.0198(7) 0.0064(6) -0.0010(6) 0.0040(6) -0.0004(6)
O11 0.0230(7) 0.0188(7) 0.0204(7) 0.0034(6) 0.0083(6) 0.0014(6)
O12 0.0317(8) 0.0151(7) 0.0266(8) -0.0006(6) 0.0153(7) 0.0011(6)
O13 0.0275(7) 0.0171(7) 0.0219(8) 0.0028(6) 0.0083(6) -0.0008(6)
O14 0.0333(8) 0.0216(8) 0.0108(7) -0.0005(6) 0.0056(6) 0.0016(7)
O15 0.0326(8) 0.0169(8) 0.0266(8) -0.0056(6) 0.0129(7) -0.0014(6)
O16 0.0299(7) 0.0229(7) 0.0114(7) -0.0009(6) 0.0056(6) -0.0017(6)
O17 0.0214(7) 0.0196(7) 0.0168(7) -0.0016(6) 0.0018(6) -0.0015(6)
O18 0.0272(7) 0.0262(8) 0.0098(7) 0.0022(6) 0.0037(6) 0.0050(6)
O19 0.0344(8) 0.0201(7) 0.0089(7) 0.0013(6) 0.0052(6) -0.0007(7)
O20 0.0270(7) 0.0207(8) 0.0252(8) 0.0030(7) 0.0102(6) 0.0062(6)
O21 0.0280(7) 0.0213(8) 0.0091(7) 0.0004(6) 0.0020(6) -0.0044(6)
O22 0.0233(7) 0.0177(7) 0.0229(8) -0.0013(6) 0.0047(6) -0.0003(6)
O23 0.0576(11) 0.0251(8) 0.0148(8) -0.0015(7) 0.0133(8) 0.0021(8)
O24 0.0308(8) 0.0167(8) 0.0270(8) 0.0071(6) 0.0126(7) 0.0030(6)
C11 0.0251(10) 0.0307(12) 0.0155(10) 0.0034(9) 0.0071(8) -0.0025(9)
C4 0.0218(9) 0.0195(10) 0.0085(9) 0.0029(8) 0.0011(7) -0.0008(8)
C5 0.0225(9) 0.0211(10) 0.0098(9) 0.0006(8) 0.0040(8) 0.0012(8)
C6 0.0239(9) 0.0200(10) 0.0106(9) -0.0013(8) 0.0043(8) 0.0009(8)
C1 0.0220(9) 0.0200(10) 0.0069(8) 0.0001(8) 0.0012(7) -0.0007(8)
C7 0.0218(9) 0.0198(10) 0.0132(9) 0.0031(8) 0.0061(8) 0.0027(8)
C8 0.0206(9) 0.0198(10) 0.0090(9) -0.0002(8) 0.0036(7) -0.0003(8)
C8' 0.0218(9) 0.0180(10) 0.0091(9) 0.0003(8) 0.0046(7) -0.0001(8)
C7' 0.0214(9) 0.0181(10) 0.0114(10) 0.0042(8) 0.0037(8) 0.0000(8)
C1' 0.0243(10) 0.0189(10) 0.0150(10) 0.0046(8) 0.0068(8) -0.0019(8)
C2' 0.0269(10) 0.0180(10) 0.0106(9) 0.0003(8) 0.0045(8) -0.0026(8)
C3' 0.0260(10) 0.0189(10) 0.0089(9) 0.0029(8) 0.0034(8) -0.0001(8)
C4' 0.0318(11) 0.0181(10) 0.0117(10) -0.0020(8) 0.0066(9) -0.0060(9)
C11' 0.0497(14) 0.0243(12) 0.0141(11) -0.0074(9) 0.0097(10) -0.0070(10)
C9' 0.0272(10) 0.0225(10) 0.0097(9) -0.0008(8) 0.0040(8) -0.0037(8)
C9 0.0314(10) 0.0194(10) 0.0143(9) 0.0028(8) 0.0114(8) 0.0013(9)
C10' 0.0277(10) 0.0264(11) 0.0108(10) -0.0006(9) 0.0021(8) 0.0033(9)
C5' 0.0388(12) 0.0214(11) 0.0103(10) -0.0009(8) 0.0043(9) -0.0090(9)
C6' 0.0301(10) 0.0219(11) 0.0128(10) 0.0053(9) 0.0025(9) -0.0014(9)
C2 0.0203(9) 0.0212(10) 0.0084(9) 0.0000(8) 0.0028(7) 0.0009(8)
C3 0.0221(9) 0.0195(10) 0.0097(9) -0.0013(8) 0.0013(7) -0.0009(8)
C10 0.0434(13) 0.0193(11) 0.0592(18) -0.0071(12) 0.0338(14) -0.0027(10)
C23 0.0445(13) 0.0250(12) 0.0126(10) -0.0072(9) 0.0076(10) -0.0035(10)
C24 0.0266(10) 0.0189(10) 0.0109(9) -0.0014(8) 0.0074(8) -0.0041(8)
C25 0.0223(9) 0.0196(10) 0.0102(10) 0.0019(8) 0.0052(8) -0.0014(8)
C26 0.0219(9) 0.0204(10) 0.0073(9) -0.0011(8) 0.0035(8) -0.0055(8)
C27 0.0227(9) 0.0158(9) 0.0096(9) 0.0004(8) 0.0048(8) -0.0041(8)
C28 0.0215(9) 0.0217(10) 0.0100(9) 0.0018(8) 0.0037(8) -0.0014(8)
C29 0.0197(9) 0.0174(9) 0.0074(8) -0.0011(8) 0.0015(7) -0.0009(8)
C30 0.0198(9) 0.0193(10) 0.0072(9) -0.0029(8) 0.0025(8) -0.0024(8)
C31 0.0244(10) 0.0183(10) 0.0097(9) 0.0022(8) 0.0059(8) -0.0003(8)
C32 0.0237(9) 0.0169(10) 0.0076(9) 0.0015(8) 0.0028(8) 0.0004(8)
C33 0.0227(9) 0.0188(10) 0.0095(9) -0.0005(8) 0.0048(8) 0.0000(8)
C34 0.0239(9) 0.0165(10) 0.0094(9) 0.0012(8) 0.0013(8) 0.0043(9)
C35 0.0223(9) 0.0166(10) 0.0107(9) 0.0050(8) 0.0026(8) 0.0010(8)
C36 0.0289(10) 0.0236(10) 0.0193(10) 0.0050(9) 0.0111(9) 0.0000(9)
C37 0.0307(11) 0.0177(10) 0.0079(9) -0.0018(8) 0.0013(8) -0.0042(8)
C38 0.0260(10) 0.0193(10) 0.0097(10) 0.0033(8) -0.0015(8) -0.0029(8)
C39 0.0270(10) 0.0314(12) 0.0101(9) -0.0019(9) 0.0002(8) 0.0059(10)
C40 0.0246(9) 0.0181(10) 0.0093(9) -0.0009(8) -0.0007(8) -0.0022(8)
C41 0.0226(9) 0.0209(10) 0.0149(9) 0.0000(8) 0.0058(8) -0.0031(8)
C42 0.0257(10) 0.0169(10) 0.0167(10) 0.0003(8) 0.0085(8) 0.0031(8)
C43 0.0246(10) 0.0214(11) 0.0167(9) 0.0015(9) 0.0083(8) 0.0014(8)
C44 0.0361(12) 0.0196(11) 0.0392(14) -0.0023(10) 0.0226(11) 0.0020(10)
C45 0.0280(10) 0.0265(11) 0.0157(10) 0.0024(9) 0.0065(8) -0.0047(9)
C46 0.0218(9) 0.0169(10) 0.0128(9) 0.0014(8) 0.0022(8) -0.0012(8)
C47 0.0278(10) 0.0193(11) 0.0187(10) 0.0011(8) 0.0110(9) 0.0016(9)
C48 0.0298(10) 0.0173(10) 0.0180(10) -0.0019(8) 0.0109(9) 0.0018(8)
C49 0.0203(9) 0.0172(10) 0.0108(9) -0.0024(8) 0.0020(8) -0.0010(8)
C50 0.0217(9) 0.0218(10) 0.0132(9) -0.0028(9) 0.0063(8) -0.0011(9)
C51 0.0213(9) 0.0189(10) 0.0111(9) 0.0000(8) 0.0031(8) 0.0010(8)
C52 0.0218(9) 0.0173(10) 0.0086(9) 0.0017(7) 0.0038(7) 0.0006(8)
C53 0.0241(9) 0.0173(10) 0.0112(9) -0.0016(8) 0.0055(8) -0.0027(8)
C54 0.0219(9) 0.0165(10) 0.0139(10) 0.0012(8) 0.0051(8) -0.0036(8)
C55 0.0262(10) 0.0203(10) 0.0119(10) 0.0045(9) 0.0022(8) 0.0007(9)
C56 0.0303(10) 0.0225(11) 0.0074(9) -0.0010(8) 0.0038(8) -0.0051(9)
C57 0.0261(10) 0.0194(10) 0.0111(9) -0.0004(8) 0.0070(8) -0.0029(9)
C58 0.0398(12) 0.0233(11) 0.0133(10) -0.0027(9) 0.0100(9) -0.0030(10)
C59 0.0203(9) 0.0175(10) 0.0092(9) -0.0043(8) -0.0004(8) -0.0008(8)
C60 0.0358(11) 0.0222(11) 0.0371(13) -0.0091(10) 0.0197(11) -0.0023(10)
C61 0.0216(9) 0.0201(11) 0.0104(9) -0.0027(8) 0.0040(8) -0.0019(8)
C62 0.0230(10) 0.0183(9) 0.0138(9) 0.0008(8) 0.0028(8) -0.0009(8)
C63 0.0224(10) 0.0190(10) 0.0184(10) -0.0026(8) 0.0062(8) -0.0021(8)
C64 0.0182(9) 0.0227(10) 0.0088(9) 0.0041(8) 0.0019(7) -0.0014(8)
C65 0.0276(10) 0.0367(13) 0.0105(10) 0.0020(9) 0.0031(9) 0.0052(10)
C66 0.0226(9) 0.0185(10) 0.0090(9) -0.0008(8) 0.0038(8) -0.0049(8)
C67 0.0426(12) 0.0229(11) 0.0131(10) 0.0061(9) 0.0112(10) 0.0063(10)
C68 0.0251(10) 0.0178(10) 0.0097(9) 0.0005(8) 0.0051(8) 0.0019(8)
C69 0.0222(9) 0.0170(9) 0.0099(9) -0.0016(8) 0.0044(8) 0.0034(8)
C70 0.0228(9) 0.0185(10) 0.0095(9) 0.0013(8) 0.0035(8) 0.0056(8)
C71 0.0228(9) 0.0159(9) 0.0135(9) -0.0011(8) 0.0061(8) 0.0037(8)
C72 0.0246(10) 0.0170(10) 0.0145(9) -0.0014(8) 0.0058(8) -0.0003(8)
C73 0.0230(10) 0.0204(11) 0.0195(11) 0.0014(9) 0.0042(9) 0.0003(9)
C74 0.0252(10) 0.0214(10) 0.0158(10) 0.0012(9) 0.0069(8) 0.0024(9)
C75 0.0327(11) 0.0208(11) 0.0172(10) 0.0014(9) 0.0099(9) 0.0015(9)
C76 0.0215(9) 0.0179(10) 0.0109(9) -0.0005(8) 0.0011(8) -0.0008(8)
C77 0.0228(10) 0.0191(10) 0.0126(9) 0.0014(8) 0.0028(8) -0.0033(8)
C78 0.0216(9) 0.0216(11) 0.0125(9) 0.0004(8) 0.0032(8) -0.0010(9)
C79 0.0183(9) 0.0210(11) 0.0107(9) -0.0001(8) -0.0011(7) -0.0008(8)
C80 0.0294(11) 0.0330(13) 0.0173(10) 0.0039(9) 0.0091(9) 0.0078(10)
C81 0.0239(10) 0.0287(11) 0.0077(9) 0.0013(9) -0.0003(8) -0.0048(9)
C82 0.0248(10) 0.0171(10) 0.0261(11) -0.0018(9) 0.0068(9) -0.0020(8)
C83 0.0341(12) 0.0233(11) 0.0209(12) -0.0061(10) -0.0025(10) 0.0009(10)
C84 0.0206(9) 0.0184(10) 0.0101(9) 0.0038(8) -0.0007(8) 0.0018(8)
C85 0.0348(11) 0.0250(12) 0.0373(13) 0.0106(11) 0.0193(11) 0.0034(10)
C86 0.0231(10) 0.0210(11) 0.0096(9) 0.0013(8) 0.0036(8) -0.0007(8)
C87 0.0225(9) 0.0227(10) 0.0106(9) -0.0037(9) 0.0008(8) -0.0006(9)
C88 0.0278(10) 0.0258(11) 0.0082(9) 0.0017(8) 0.0031(8) 0.0057(9)

loop_
_atom_type_symbol
_atom_type_description
_atom_type_scat_dispersion_real
_atom_type_scat_dispersion_imag
_atom_type_scat_source
C C 0.0181 0.0091 'International Tables Vol C Tables 4.2.6.8 and 6.1.1.4'
H H 0.0000 0.0000 'International Tables Vol C Tables 4.2.6.8 and 6.1.1.4'
O O 0.0492 0.0322 'International Tables Vol C Tables 4.2.6.8 and 6.1.1.4'

loop_
_geom_angle_atom_site_label_1
_geom_angle_atom_site_label_2
_geom_angle_atom_site_label_3
_geom_angle
C4 O1 C11 117.23(17)
C4' O2 C11' 117.16(18)
C9' O6 C7 105.98(14)
C9 O4 C7' 105.03(15)
C3' O5 C10' 117.44(17)
C3 O3 C10 117.09(17)
C24 O7 C23 116.49(17)
C35 O8 C36 116.70(17)
C25 O9 C39 116.68(17)
C28 O10 C40 106.72(14)
C41 O11 C31 104.20(15)
C34 O12 C44 117.20(17)
C46 O13 C45 117.34(17)
C57 O14 C58 116.72(17)
C59 O15 C60 116.87(17)
C62 O16 C50 106.14(15)
C53 O17 C63 105.12(15)
C64 O18 C65 117.18(17)
C68 O19 C67 116.65(17)
C79 O20 C80 117.79(17)
C69 O21 C81 116.23(16)
C72 O22 C82 105.88(16)
C83 O23 C75 106.10(16)
C84 O24 C85 117.31(17)
O1 C11 H11A 109.5
O1 C11 H11B 109.5
H11A C11 H11B 109.5
O1 C11 H11C 109.5
H11A C11 H11C 109.5
H11B C11 H11C 109.5
O1 C4 C5 125.73(18)
O1 C4 C3 115.47(19)
C5 C4 C3 118.8(2)
C4 C5 C6 120.50(18)
C4 C5 H5 119.8
C6 C5 H5 119.8
C1 C6 C5 120.4(2)
C1 C6 H6 119.8
C5 C6 H6 119.8
C6 C1 C2 119.40(19)
C6 C1 C7 122.98(19)
C2 C1 C7 117.56(17)
O6 C7 C1 112.28(16)
O6 C7 C8 103.23(16)
C1 C7 C8 115.82(17)
O6 C7 H7 108.4
C1 C7 H7 108.4
C8 C7 H7 108.4
C7 C8 C9 112.19(16)
C7 C8 C8' 105.28(16)
C9 C8 C8' 102.62(16)
C7 C8 H8 112.1
C9 C8 H8 112.1
C8' C8 H8 112.1
C9' C8' C8 103.22(16)
C9' C8' C7' 114.01(16)
C8 C8' C7' 104.35(15)
C9' C8' H8' 111.6
C8 C8' H8' 111.6
C7' C8' H8' 111.6
O4 C7' C1' 110.20(16)
O4 C7' C8' 105.32(16)
C1' C7' C8' 114.95(15)
O4 C7' H7' 108.7
C1' C7' H7' 108.7
C8' C7' H7' 108.7
C6' C1' C2' 118.9(2)
C6' C1' C7' 119.99(19)
C2' C1' C7' 121.04(19)
C3' C2' C1' 120.9(2)
C3' C2' H2' 119.6
C1' C2' H2' 119.6
O5 C3' C2' 125.59(19)
O5 C3' C4' 114.67(19)
C2' C3' C4' 119.7(2)
O2 C4' C5' 126.1(2)
O2 C4' C3' 114.50(19)
C5' C4' C3' 119.3(2)
O2 C11' H11D 109.5
O2 C11' H11E 109.5
H11D C11' H11E 109.5
O2 C11' H11F 109.5
H11D C11' H11F 109.5
H11E C11' H11F 109.5
O6 C9' C8' 105.70(15)
O6 C9' H9'1 110.6
C8' C9' H9'1 110.6
O6 C9' H9'2 110.6
C8' C9' H9'2 110.6
H9'1 C9' H9'2 108.7
O4 C9 C8 106.46(16)
O4 C9 H9A 110.4
C8 C9 H9A 110.4
O4 C9 H9B 110.4
C8 C9 H9B 110.4
H9A C9 H9B 108.6
O5 C10' H10A 109.5
O5 C10' H10B 109.5
H10A C10' H10B 109.5
O5 C10' H10C 109.5
H10A C10' H10C 109.5
H10B C10' H10C 109.5
C4' C5' C6' 120.4(2)
C4' C5' H5' 119.8
C6' C5' H5' 119.8
C1' C6' C5' 120.7(2)
C1' C6' H6' 119.6
C5' C6' H6' 119.6
C3 C2 C1 120.52(18)
C3 C2 H2 119.7
C1 C2 H2 119.7
O3 C3 C2 124.66(18)
O3 C3 C4 114.94(19)
C2 C3 C4 120.4(2)
O3 C10 H10D 109.5
O3 C10 H10E 109.5
H10D C10 H10E 109.5
O3 C10 H10F 109.5
H10D C10 H10F 109.5
H10E C10 H10F 109.5
O7 C23 H23A 109.5
O7 C23 H23B 109.5
H23A C23 H23B 109.5
O7 C23 H23C 109.5
H23A C23 H23C 109.5
H23B C23 H23C 109.5
O7 C24 C37 125.32(19)
O7 C24 C25 115.15(19)
C37 C24 C25 119.5(2)
O9 C25 C26 125.47(19)
O9 C25 C24 115.25(18)
C26 C25 C24 119.27(19)
C25 C26 C27 121.29(18)
C25 C26 H26 119.4
C27 C26 H26 119.4
C38 C27 C26 118.90(19)
C38 C27 C28 120.56(18)
C26 C27 C28 120.45(17)
O10 C28 C27 112.64(16)
O10 C28 C29 103.60(16)
C27 C28 C29 113.54(16)
O10 C28 H28 109.0
C27 C28 H28 109.0
C29 C28 H28 109.0
C41 C29 C28 115.44(15)
C41 C29 C30 103.10(15)
C28 C29 C30 103.99(15)
C41 C29 H29 111.3
C28 C29 H29 111.3
C30 C29 H29 111.3
C40 C30 C31 114.78(15)
C40 C30 C29 104.09(15)
C31 C30 C29 103.50(15)
C40 C30 H30 111.3
C31 C30 H30 111.3
C29 C30 H30 111.3
O11 C31 C32 109.15(16)
O11 C31 C30 105.52(16)
C32 C31 C30 118.12(16)
O11 C31 H31 107.9
C32 C31 H31 107.9
C30 C31 H31 107.9
C42 C32 C33 119.17(19)
C42 C32 C31 124.04(19)
C33 C32 C31 116.76(17)
C34 C33 C32 120.61(17)
C34 C33 H33 119.7
C32 C33 H33 119.7
O12 C34 C33 124.72(18)
O12 C34 C35 115.55(18)
C33 C34 C35 119.73(19)
O8 C35 C43 125.39(18)
O8 C35 C34 115.13(18)
C43 C35 C34 119.48(19)
O8 C36 H36A 109.5
O8 C36 H36B 109.5
H36A C36 H36B 109.5
O8 C36 H36C 109.5
H36A C36 H36C 109.5
H36B C36 H36C 109.5
C24 C37 C38 120.27(19)
C24 C37 H37 119.9
C38 C37 H37 119.9
C27 C38 C37 120.7(2)
C27 C38 H38 119.6
C37 C38 H38 119.6
O9 C39 H39A 109.5
O9 C39 H39B 109.5
H39A C39 H39B 109.5
O9 C39 H39C 109.5
H39A C39 H39C 109.5
H39B C39 H39C 109.5
O10 C40 C30 105.65(15)
O10 C40 H40A 110.6
C30 C40 H40A 110.6
O10 C40 H40B 110.6
C30 C40 H40B 110.6
H40A C40 H40B 108.7
O11 C41 C29 104.77(14)
O11 C41 H41A 110.8
C29 C41 H41A 110.8
O11 C41 H41B 110.8
C29 C41 H41B 110.8
H41A C41 H41B 108.9
C32 C42 C43 120.54(19)
C32 C42 H42 119.7
C43 C42 H42 119.7
C35 C43 C42 120.44(18)
C35 C43 H43 119.8
C42 C43 H43 119.8
O12 C44 H44A 109.5
O12 C44 H44B 109.5
H44A C44 H44B 109.5
O12 C44 H44C 109.5
H44A C44 H44C 109.5
H44B C44 H44C 109.5
O13 C45 H45A 109.5
O13 C45 H45B 109.5
H45A C45 H45B 109.5
O13 C45 H45C 109.5
H45A C45 H45C 109.5
H45B C45 H45C 109.5
O13 C46 C47 124.99(18)
O13 C46 C59 115.69(18)
C47 C46 C59 119.32(19)
C46 C47 C48 119.99(19)
C46 C47 H47 120.0
C48 C47 H47 120.0
C49 C48 C47 121.03(19)
C49 C48 H48 119.5
C47 C48 H48 119.5
C48 C49 C61 118.42(19)
C48 C49 C50 123.04(18)
C61 C49 C50 118.54(18)
O16 C50 C49 112.74(16)
O16 C50 C51 103.84(16)
C49 C50 C51 115.19(16)
O16 C50 H50 108.3
C49 C50 H50 108.3
C51 C50 H50 108.3
C63 C51 C50 112.62(16)
C63 C51 C52 102.98(16)
C50 C51 C52 104.97(16)
C63 C51 H51 111.9
C50 C51 H51 111.9
C52 C51 H51 111.9
C62 C52 C53 113.98(16)
C62 C52 C51 103.52(16)
C53 C52 C51 104.02(15)
C62 C52 H52 111.6
C53 C52 H52 111.6
C51 C52 H52 111.6
O17 C53 C54 110.57(16)
O17 C53 C52 105.41(16)
C54 C53 C52 114.26(15)
O17 C53 H53 108.8
C54 C53 H53 108.8
C52 C53 H53 108.8
C55 C54 C66 119.6(2)
C55 C54 C53 121.30(19)
C66 C54 C53 119.02(18)
C54 C55 C56 120.1(2)
C54 C55 H55 120.0
C56 C55 H55 120.0
C57 C56 C55 120.63(19)
C57 C56 H56 119.7
C55 C56 H56 119.7
O14 C57 C56 125.34(19)
O14 C57 C64 114.82(19)
C56 C57 C64 119.8(2)
O14 C58 H58A 109.5
O14 C58 H58B 109.5
H58A C58 H58B 109.5
O14 C58 H58C 109.5
H58A C58 H58C 109.5
H58B C58 H58C 109.5
O15 C59 C61 124.71(18)
O15 C59 C46 115.21(18)
C61 C59 C46 120.07(19)
O15 C60 H60A 109.5
O15 C60 H60B 109.5
H60A C60 H60B 109.5
O15 C60 H60C 109.5
H60A C60 H60C 109.5
H60B C60 H60C 109.5
C59 C61 C49 120.99(18)
C59 C61 H61 119.5
C49 C61 H61 119.5
O16 C62 C52 105.48(16)
O16 C62 H62A 110.6
C52 C62 H62A 110.6
O16 C62 H62B 110.6
C52 C62 H62B 110.6
H62A C62 H62B 108.8
O17 C63 C51 106.13(16)
O17 C63 H63A 110.5
C51 C63 H63A 110.5
O17 C63 H63B 110.5
C51 C63 H63B 110.5
H63A C63 H63B 108.7
O18 C64 C66 125.22(18)
O18 C64 C57 115.83(19)
C66 C64 C57 118.92(19)
O18 C65 H65A 109.5
O18 C65 H65B 109.5
H65A C65 H65B 109.5
O18 C65 H65C 109.5
H65A C65 H65C 109.5
H65B C65 H65C 109.5
C64 C66 C54 120.90(19)
C64 C66 H66 119.6
C54 C66 H66 119.6
O19 C67 H67A 109.5
O19 C67 H67B 109.5
H67A C67 H67B 109.5
O19 C67 H67C 109.5
H67A C67 H67C 109.5
H67B C67 H67C 109.5
O19 C68 C88 125.19(19)
O19 C68 C69 115.10(18)
C88 C68 C69 119.7(2)
O21 C69 C70 125.44(18)
O21 C69 C68 115.27(18)
C70 C69 C68 119.26(18)
C69 C70 C71 120.87(18)
C69 C70 H70 119.6
C71 C70 H70 119.6
C87 C71 C70 119.3(2)
C87 C71 C72 121.58(19)
C70 C71 C72 119.13(18)
O22 C72 C71 110.14(17)
O22 C72 C73 105.00(16)
C71 C72 C73 115.00(16)
O22 C72 H72 108.8
C71 C72 H72 108.8
C73 C72 H72 108.8
C83 C73 C74 103.45(17)
C83 C73 C72 115.41(19)
C74 C73 C72 104.43(16)
C83 C73 H73 111.0
C74 C73 H73 111.0
C72 C73 H73 111.0
C82 C74 C73 103.28(17)
C82 C74 C75 112.68(17)
C73 C74 C75 104.96(18)
C82 C74 H74 111.8
C73 C74 H74 111.8
C75 C74 H74 111.8
O23 C75 C76 112.59(18)
O23 C75 C74 103.37(17)
C76 C75 C74 115.20(17)
O23 C75 H75 108.5
C76 C75 H75 108.5
C74 C75 H75 108.5
C77 C76 C86 118.69(19)
C77 C76 C75 123.37(19)
C86 C76 C75 117.86(18)
C76 C77 C78 120.87(19)
C76 C77 H77 119.6
C78 C77 H77 119.6
C77 C78 C79 120.09(19)
C77 C78 H78 120.0
C79 C78 H78 120.0
O20 C79 C84 116.01(19)
O20 C79 C78 125.04(19)
C84 C79 C78 118.9(2)
O20 C80 H80A 109.5
O20 C80 H80B 109.5
H80A C80 H80B 109.5
O20 C80 H80C 109.5
H80A C80 H80C 109.5
H80B C80 H80C 109.5
O21 C81 H81A 109.5
O21 C81 H81B 109.5
H81A C81 H81B 109.5
O21 C81 H81C 109.5
H81A C81 H81C 109.5
H81B C81 H81C 109.5
O22 C82 C74 105.18(17)
O22 C82 H82A 110.7
C74 C82 H82A 110.7
O22 C82 H82B 110.7
C74 C82 H82B 110.7
H82A C82 H82B 108.8
O23 C83 C73 106.26(18)
O23 C83 H83A 110.5
C73 C83 H83A 110.5
O23 C83 H83B 110.5
C73 C83 H83B 110.5
H83A C83 H83B 108.7
O24 C84 C86 124.55(18)
O24 C84 C79 114.88(19)
C86 C84 C79 120.56(19)
O24 C85 H85A 109.5
O24 C85 H85B 109.5
H85A C85 H85B 109.5
O24 C85 H85C 109.5
H85A C85 H85C 109.5
H85B C85 H85C 109.5
C84 C86 C76 120.82(18)
C84 C86 H86 119.6
C76 C86 H86 119.6
C71 C87 C88 120.43(19)
C71 C87 H87 119.8
C88 C87 H87 119.8
C68 C88 C87 120.34(19)
C68 C88 H88 119.8
C87 C88 H88 119.8

loop_
_geom_bond_atom_site_label_1
_geom_bond_atom_site_label_2
_geom_bond_distance
O1 C4 1.357(3)
O1 C11 1.423(3)
O2 C4' 1.364(3)
O2 C11' 1.432(3)
O6 C9' 1.432(3)
O6 C7 1.449(3)
O4 C9 1.429(2)
O4 C7' 1.432(2)
O5 C3' 1.363(3)
O5 C10' 1.414(3)
O3 C3 1.371(3)
O3 C10 1.417(3)
O7 C24 1.371(3)
O7 C23 1.431(3)
O8 C35 1.363(3)
O8 C36 1.423(2)
O9 C25 1.361(3)
O9 C39 1.427(3)
O10 C28 1.433(2)
O10 C40 1.438(2)
O11 C41 1.432(2)
O11 C31 1.436(3)
O12 C34 1.364(3)
O12 C44 1.423(3)
O13 C46 1.359(3)
O13 C45 1.417(3)
O14 C57 1.372(3)
O14 C58 1.420(3)
O15 C59 1.369(3)
O15 C60 1.421(3)
O16 C62 1.433(3)
O16 C50 1.446(3)
O17 C53 1.424(2)
O17 C63 1.430(3)
O18 C64 1.355(3)
O18 C65 1.431(3)
O19 C68 1.370(3)
O19 C67 1.426(3)
O20 C79 1.354(3)
O20 C80 1.419(3)
O21 C69 1.352(3)
O21 C81 1.432(2)
O22 C72 1.427(3)
O22 C82 1.432(3)
O23 C83 1.429(3)
O23 C75 1.441(3)
O24 C84 1.367(3)
O24 C85 1.421(3)
C11 H11A 0.9800
C11 H11B 0.9800
C11 H11C 0.9800
C4 C5 1.394(3)
C4 C3 1.404(3)
C5 C6 1.401(3)
C5 H5 0.9500
C6 C1 1.384(3)
C6 H6 0.9500
C1 C2 1.396(3)
C1 C7 1.519(3)
C7 C8 1.531(3)
C7 H7 1.0000
C8 C9 1.532(3)
C8 C8' 1.549(3)
C8 H8 1.0000
C8' C9' 1.521(3)
C8' C7' 1.551(3)
C8' H8' 1.0000
C7' C1' 1.508(3)
C7' H7' 1.0000
C1' C6' 1.387(3)
C1' C2' 1.392(3)
C2' C3' 1.389(3)
C2' H2' 0.9500
C3' C4' 1.410(3)
C4' C5' 1.377(3)
C11' H11D 0.9800
C11' H11E 0.9800
C11' H11F 0.9800
C9' H9'1 0.9900
C9' H9'2 0.9900
C9 H9A 0.9900
C9 H9B 0.9900
C10' H10A 0.9800
C10' H10B 0.9800
C10' H10C 0.9800
C5' C6' 1.396(3)
C5' H5' 0.9500
C6' H6' 0.9500
C2 C3 1.389(3)
C2 H2 0.9500
C10 H10D 0.9800
C10 H10E 0.9800
C10 H10F 0.9800
C23 H23A 0.9800
C23 H23B 0.9800
C23 H23C 0.9800
C24 C37 1.378(3)
C24 C25 1.414(3)
C25 C26 1.387(3)
C26 C27 1.388(3)
C26 H26 0.9500
C27 C38 1.387(3)
C27 C28 1.525(3)
C28 C29 1.542(3)
C28 H28 1.0000
C29 C41 1.525(3)
C29 C30 1.549(3)
C29 H29 1.0000
C30 C40 1.535(3)
C30 C31 1.546(3)
C30 H30 1.0000
C31 C32 1.510(3)
C31 H31 1.0000
C32 C42 1.379(3)
C32 C33 1.406(3)
C33 C34 1.385(3)
C33 H33 0.9500
C34 C35 1.407(3)
C35 C43 1.382(3)
C36 H36A 0.9800
C36 H36B 0.9800
C36 H36C 0.9800
C37 C38 1.396(3)
C37 H37 0.9500
C38 H38 0.9500
C39 H39A 0.9800
C39 H39B 0.9800
C39 H39C 0.9800
C40 H40A 0.9900
C40 H40B 0.9900
C41 H41A 0.9900
C41 H41B 0.9900
C42 C43 1.398(3)
C42 H42 0.9500
C43 H43 0.9500
C44 H44A 0.9800
C44 H44B 0.9800
C44 H44C 0.9800
C45 H45A 0.9800
C45 H45B 0.9800
C45 H45C 0.9800
C46 C47 1.394(3)
C46 C59 1.403(3)
C47 C48 1.396(3)
C47 H47 0.9500
C48 C49 1.390(3)
C48 H48 0.9500
C49 C61 1.406(3)
C49 C50 1.512(3)
C50 C51 1.533(3)
C50 H50 1.0000
C51 C63 1.529(3)
C51 C52 1.548(3)
C51 H51 1.0000
C52 C62 1.524(3)
C52 C53 1.542(3)
C52 H52 1.0000
C53 C54 1.511(3)
C53 H53 1.0000
C54 C55 1.381(3)
C54 C66 1.395(3)
C55 C56 1.398(3)
C55 H55 0.9500
C56 C57 1.377(3)
C56 H56 0.9500
C57 C64 1.413(3)
C58 H58A 0.9800
C58 H58B 0.9800
C58 H58C 0.9800
C59 C61 1.382(3)
C60 H60A 0.9800
C60 H60B 0.9800
C60 H60C 0.9800
C61 H61 0.9500
C62 H62A 0.9900
C62 H62B 0.9900
C63 H63A 0.9900
C63 H63B 0.9900
C64 C66 1.391(3)
C65 H65A 0.9800
C65 H65B 0.9800
C65 H65C 0.9800
C66 H66 0.9500
C67 H67A 0.9800
C67 H67B 0.9800
C67 H67C 0.9800
C68 C88 1.381(3)
C68 C69 1.410(3)
C69 C70 1.387(3)
C70 C71 1.400(3)
C70 H70 0.9500
C71 C87 1.379(3)
C71 C72 1.513(3)
C72 C73 1.552(3)
C72 H72 1.0000
C73 C83 1.529(3)
C73 C74 1.537(3)
C73 H73 1.0000
C74 C82 1.517(3)
C74 C75 1.539(3)
C74 H74 1.0000
C75 C76 1.515(3)
C75 H75 1.0000
C76 C77 1.387(3)
C76 C86 1.405(3)
C77 C78 1.396(3)
C77 H77 0.9500
C78 C79 1.402(3)
C78 H78 0.9500
C79 C84 1.397(3)
C80 H80A 0.9800
C80 H80B 0.9800
C80 H80C 0.9800
C81 H81A 0.9800
C81 H81B 0.9800
C81 H81C 0.9800
C82 H82A 0.9900
C82 H82B 0.9900
C83 H83A 0.9900
C83 H83B 0.9900
C84 C86 1.380(3)
C85 H85A 0.9800
C85 H85B 0.9800
C85 H85C 0.9800
C86 H86 0.9500
C87 C88 1.399(3)
C87 H87 0.9500
C88 H88 0.9500

loop_
_geom_torsion_atom_site_label_1
_geom_torsion_atom_site_label_2
_geom_torsion_atom_site_label_3
_geom_torsion_atom_site_label_4
_geom_torsion
C11 O1 C4 C5 -5.9(3)
C11 O1 C4 C3 174.95(18)
O1 C4 C5 C6 -179.12(19)
C3 C4 C5 C6 0.0(3)
C4 C5 C6 C1 -2.0(3)
C5 C6 C1 C2 2.4(3)
C5 C6 C1 C7 -174.86(18)
C9' O6 C7 C1 -85.36(19)
C9' O6 C7 C8 40.08(18)
C6 C1 C7 O6 76.3(2)
C2 C1 C7 O6 -101.0(2)
C6 C1 C7 C8 -41.9(3)
C2 C1 C7 C8 140.79(19)
O6 C7 C8 C9 86.47(18)
C1 C7 C8 C9 -150.41(18)
O6 C7 C8 C8' -24.39(18)
C1 C7 C8 C8' 98.74(19)
C7 C8 C8' C9' 1.29(19)
C9 C8 C8' C9' -116.25(17)
C7 C8 C8' C7' 120.73(16)
C9 C8 C8' C7' 3.19(19)
C9 O4 C7' C1' -162.63(15)
C9 O4 C7' C8' -38.10(19)
C9' C8' C7' O4 132.49(17)
C8 C8' C7' O4 20.63(19)
C9' C8' C7' C1' -106.0(2)
C8 C8' C7' C1' 142.12(17)
O4 C7' C1' C6' -154.19(18)
C8' C7' C1' C6' 87.0(2)
O4 C7' C1' C2' 28.8(2)
C8' C7' C1' C2' -89.9(2)
C6' C1' C2' C3' 0.6(3)
C7' C1' C2' C3' 177.59(18)
C10' O5 C3' C2' 3.3(3)
C10' O5 C3' C4' -177.49(18)
C1' C2' C3' O5 177.78(19)
C1' C2' C3' C4' -1.4(3)
C11' O2 C4' C5' -0.6(3)
C11' O2 C4' C3' -178.56(19)
O5 C3' C4' O2 0.1(3)
C2' C3' C4' O2 179.32(18)
O5 C3' C4' C5' -178.04(19)
C2' C3' C4' C5' 1.2(3)
C7 O6 C9' C8' -40.16(19)
C8 C8' C9' O6 22.81(19)
C7' C8' C9' O6 -89.73(19)
C7' O4 C9 C8 41.0(2)
C7 C8 C9 O4 -138.84(17)
C8' C8 C9 O4 -26.3(2)
O2 C4' C5' C6' -178.1(2)
C3' C4' C5' C6' -0.3(3)
C2' C1' C6' C5' 0.4(3)
C7' C1' C6' C5' -176.66(19)
C4' C5' C6' C1' -0.5(3)
C6 C1 C2 C3 -0.8(3)
C7 C1 C2 C3 176.56(18)
C10 O3 C3 C2 0.2(3)
C10 O3 C3 C4 -178.6(2)
C1 C2 C3 O3 -179.91(18)
C1 C2 C3 C4 -1.2(3)
O1 C4 C3 O3 -0.4(3)
C5 C4 C3 O3 -179.58(17)
O1 C4 C3 C2 -179.24(17)
C5 C4 C3 C2 1.6(3)
C23 O7 C24 C37 5.5(3)
C23 O7 C24 C25 -173.24(18)
C39 O9 C25 C26 4.9(3)
C39 O9 C25 C24 -176.15(18)
O7 C24 C25 O9 -0.9(3)
C37 C24 C25 O9 -179.66(18)
O7 C24 C25 C26 178.16(17)
C37 C24 C25 C26 -0.6(3)
O9 C25 C26 C27 179.47(18)
C24 C25 C26 C27 0.5(3)
C25 C26 C27 C38 -0.1(3)
C25 C26 C27 C28 -176.67(17)
C40 O10 C28 C27 -82.02(19)
C40 O10 C28 C29 41.08(18)
C38 C27 C28 O10 166.43(17)
C26 C27 C28 O10 -17.1(2)
C38 C27 C28 C29 49.1(2)
C26 C27 C28 C29 -134.46(18)
O10 C28 C29 C41 83.18(19)
C27 C28 C29 C41 -154.32(16)
O10 C28 C29 C30 -28.98(18)
C27 C28 C29 C30 93.52(18)
C41 C29 C30 C40 -113.25(16)
C28 C29 C30 C40 7.57(19)
C41 C29 C30 C31 7.06(18)
C28 C29 C30 C31 127.88(16)
C41 O11 C31 C32 -167.38(15)
C41 O11 C31 C30 -39.49(17)
C40 C30 C31 O11 131.70(16)
C29 C30 C31 O11 18.96(18)
C40 C30 C31 C32 -106.0(2)
C29 C30 C31 C32 141.26(17)
O11 C31 C32 C42 110.5(2)
C30 C31 C32 C42 -9.9(3)
O11 C31 C32 C33 -67.2(2)
C30 C31 C32 C33 172.37(17)
C42 C32 C33 C34 0.7(3)
C31 C32 C33 C34 178.49(18)
C44 O12 C34 C33 3.8(3)
C44 O12 C34 C35 -175.56(19)
C32 C33 C34 O12 -178.33(19)
C32 C33 C34 C35 1.0(3)
C36 O8 C35 C43 -3.1(3)
C36 O8 C35 C34 176.81(18)
O12 C34 C35 O8 -2.5(3)
C33 C34 C35 O8 178.11(17)
O12 C34 C35 C43 177.43(18)
C33 C34 C35 C43 -2.0(3)
O7 C24 C37 C38 -178.34(19)
C25 C24 C37 C38 0.3(3)
C26 C27 C38 C37 -0.2(3)
C28 C27 C38 C37 176.34(18)
C24 C37 C38 C27 0.1(3)
C28 O10 C40 C30 -36.46(19)
C31 C30 C40 O10 -96.04(18)
C29 C30 C40 O10 16.35(19)
C31 O11 C41 C29 44.48(18)
C28 C29 C41 O11 -143.71(16)
C30 C29 C41 O11 -31.04(18)
C33 C32 C42 C43 -1.5(3)
C31 C32 C42 C43 -179.10(18)
O8 C35 C43 C42 -178.88(19)
C34 C35 C43 C42 1.2(3)
C32 C42 C43 C35 0.5(3)
C45 O13 C46 C47 -3.5(3)
C45 O13 C46 C59 176.92(17)
O13 C46 C47 C48 178.8(2)
C59 C46 C47 C48 -1.7(3)
C46 C47 C48 C49 -2.2(3)
C47 C48 C49 C61 3.5(3)
C47 C48 C49 C50 -177.35(19)
C62 O16 C50 C49 -86.09(19)
C62 O16 C50 C51 39.25(18)
C48 C49 C50 O16 76.2(2)
C61 C49 C50 O16 -104.6(2)
C48 C49 C50 C51 -42.7(3)
C61 C49 C50 C51 136.44(19)
O16 C50 C51 C63 88.14(19)
C49 C50 C51 C63 -148.09(17)
O16 C50 C51 C52 -23.16(18)
C49 C50 C51 C52 100.61(19)
C63 C51 C52 C62 -117.91(16)
C50 C51 C52 C62 0.14(19)
C63 C51 C52 C53 1.49(18)
C50 C51 C52 C53 119.53(17)
C63 O17 C53 C54 -163.06(15)
C63 O17 C53 C52 -39.09(18)
C62 C52 C53 O17 134.34(17)
C51 C52 C53 O17 22.34(18)
C62 C52 C53 C54 -104.05(19)
C51 C52 C53 C54 143.95(17)
O17 C53 C54 C55 32.8(2)
C52 C53 C54 C55 -85.9(2)
O17 C53 C54 C66 -150.01(18)
C52 C53 C54 C66 91.3(2)
C66 C54 C55 C56 1.6(3)
C53 C54 C55 C56 178.70(18)
C54 C55 C56 C57 -1.4(3)
C58 O14 C57 C56 -4.5(3)
C58 O14 C57 C64 174.23(17)
C55 C56 C57 O14 178.53(18)
C55 C56 C57 C64 -0.1(3)
C60 O15 C59 C61 -11.1(3)
C60 O15 C59 C46 168.70(19)
O13 C46 C59 O15 4.0(3)
C47 C46 C59 O15 -175.56(18)
O13 C46 C59 C61 -176.20(18)
C47 C46 C59 C61 4.2(3)
O15 C59 C61 C49 176.85(19)
C46 C59 C61 C49 -2.9(3)
C48 C49 C61 C59 -0.9(3)
C50 C49 C61 C59 179.86(18)
C50 O16 C62 C52 -39.82(19)
C53 C52 C62 O16 -88.97(19)
C51 C52 C62 O16 23.33(19)
C53 O17 C63 C51 40.57(19)
C50 C51 C63 O17 -137.40(17)
C52 C51 C63 O17 -24.87(19)
C65 O18 C64 C66 -3.2(3)
C65 O18 C64 C57 178.84(18)
O14 C57 C64 O18 0.8(3)
C56 C57 C64 O18 179.62(18)
O14 C57 C64 C66 -177.32(17)
C56 C57 C64 C66 1.5(3)
O18 C64 C66 C54 -179.26(18)
C57 C64 C66 C54 -1.3(3)
C55 C54 C66 C64 -0.2(3)
C53 C54 C66 C64 -177.40(17)
C67 O19 C68 C88 -2.1(3)
C67 O19 C68 C69 176.62(17)
C81 O21 C69 C70 -9.1(3)
C81 O21 C69 C68 173.12(17)
O19 C68 C69 O21 2.5(2)
C88 C68 C69 O21 -178.68(18)
O19 C68 C69 C70 -175.47(17)
C88 C68 C69 C70 3.4(3)
O21 C69 C70 C71 -179.82(18)
C68 C69 C70 C71 -2.1(3)
C69 C70 C71 C87 -0.9(3)
C69 C70 C71 C72 179.39(17)
C82 O22 C72 C71 -160.41(16)
C82 O22 C72 C73 -36.1(2)
C87 C71 C72 O22 15.9(2)
C70 C71 C72 O22 -164.41(17)
C87 C71 C72 C73 -102.4(2)
C70 C71 C72 C73 77.2(2)
O22 C72 C73 C83 129.27(19)
C71 C72 C73 C83 -109.5(2)
O22 C72 C73 C74 16.4(2)
C71 C72 C73 C74 137.65(17)
C83 C73 C74 C82 -113.40(19)
C72 C73 C74 C82 7.7(2)
C83 C73 C74 C75 4.8(2)
C72 C73 C74 C75 125.97(17)
C83 O23 C75 C76 -84.8(2)
C83 O23 C75 C74 40.2(2)
C82 C74 C75 O23 84.9(2)
C73 C74 C75 O23 -26.8(2)
C82 C74 C75 C76 -151.89(18)
C73 C74 C75 C76 96.4(2)
O23 C75 C76 C77 90.2(2)
C74 C75 C76 C77 -28.0(3)
O23 C75 C76 C86 -93.1(2)
C74 C75 C76 C86 148.72(19)
C86 C76 C77 C78 0.9(3)
C75 C76 C77 C78 177.6(2)
C76 C77 C78 C79 -0.9(3)
C80 O20 C79 C84 -179.03(18)
C80 O20 C79 C78 0.3(3)
C77 C78 C79 O20 -179.6(2)
C77 C78 C79 C84 -0.3(3)
C72 O22 C82 C74 41.8(2)
C73 C74 C82 O22 -29.5(2)
C75 C74 C82 O22 -142.25(18)
C75 O23 C83 C73 -37.8(2)
C74 C73 C83 O23 19.2(2)
C72 C73 C83 O23 -94.2(2)
C85 O24 C84 C86 -4.8(3)
C85 O24 C84 C79 173.87(19)
O20 C79 C84 O24 2.1(3)
C78 C79 C84 O24 -177.26(18)
O20 C79 C84 C86 -179.15(18)
C78 C79 C84 C86 1.5(3)
O24 C84 C86 C76 177.12(19)
C79 C84 C86 C76 -1.5(3)
C77 C76 C86 C84 0.3(3)
C75 C76 C86 C84 -176.63(18)
C70 C71 C87 C88 2.7(3)
C72 C71 C87 C88 -177.61(18)
O19 C68 C88 C87 177.07(18)
C69 C68 C88 C87 -1.6(3)
C71 C87 C88 C68 -1.4(3)
